data_4326814
loop_
_publ_author_name
'John P. S. Mowat'
'Stuart R. Miller'
'John M. Griffin'
'Valerie R. Seymour'
'Sharon E. Ashbrook'
'Stephen P. Thompson'
'David Fairen-Jimenez'
'Ana-Maria Banu'
'Tina D\"uren'
'Paul A. Wright'

_publ_section_title
;
 Structural Chemistry, monoclinic-to-orthorhombic Phase Transition, and
 CO2 Adsorption Behavior of the Small Pore Scandium Terephthalate,
 Sc2(O2CC6H4CO2)3, and Its Nitro- And Amino-Functionalized Derivatives
;
_journal_name_full 'Inorganic Chemistry'
_journal_page_first 10844
_journal_page_last 10858
_journal_paper_doi 10.1021/ic201387d
_journal_volume 50
_journal_year 2011
_chemical_formula_sum 'C12 N1.5 O9 Sc'
_chemical_formula_weight 354.09
_space_group_IT_number 15
_symmetry_cell_setting monoclinic
_symmetry_space_group_name_Hall '-C 2yc'
_symmetry_space_group_name_H-M 'C 1 2/c 1'
_audit_author_name JPSM
_audit_creation_date 2011-06-01T17:33
_audit_creation_method 'from EXP file using GSAS2CIF'
_audit_update_record ' 2011-06-01T17:33  Initial CIF as created by GSAS2CIF'
_cell_angle_alpha 90.0
_cell_angle_beta 114.8277(4)
_cell_angle_gamma 90.0
_cell_formula_units_Z 8
_cell_length_a 8.66140(7)
_cell_length_b 34.42917(12)
_cell_length_c 11.42032(6)
_cell_volume 3090.83(3)
_computing_structure_refinement GSAS
_diffrn_radiation_polarisn_ratio 0.93
_diffrn_radiation_probe x-ray
_diffrn_radiation_wavelength 0.825
_exptl_absorpt_correction_T_max 1.00000
_exptl_absorpt_correction_T_min 1.00000
_exptl_absorpt_process_details
;   GSAS Absorption/surface roughness correction: function number 0
 No correction is applied.
;
_pd_block_id 2011-06-01T17:33|(NO2)-373K|JPSM|i11
_pd_calc_method 'Rietveld Refinement'
_pd_meas_2theta_range_inc 0.002
_pd_meas_2theta_range_max 73.5
_pd_meas_2theta_range_min 0.962
_pd_phase_name 'from C:/GSASSoln/ScBDC-NO2/ScBDC-NO2_RT/MOVE3B.EXP'
_pd_proc_2theta_range_inc 0.002
_pd_proc_2theta_range_max 73.50571
_pd_proc_2theta_range_min 0.967716
_pd_proc_info_datetime 2011-06-01T17:33:51
_pd_proc_ls_background_function
;   GSAS Background function number 7 with 36 terms.
 Linear interpolation
      1:    28.5851     2:    27.8648     3:    28.4427     4:    27.2186    
      5:    28.2959     6:    28.9792     7:    33.8515     8:    37.2877    
      9:    43.0905    10:    47.0072    11:    47.8196    12:    41.7548    
     13:    35.0538    14:    30.3224    15:    25.1006    16:    22.6202    
     17:    22.0246    18:    19.2415    19:    17.6301    20:    16.7198    
     21:    15.4901    22:    15.2713    23:    14.2774    24:    13.2366    
     25:    14.8483    26:    14.6862    27:    14.7279    28:    13.7905    
     29:    14.0020    30:    13.7583    31:    13.2486    32:    13.6030    
     33:    13.1963    34:    12.8482    35:    13.3821    36:    13.2033    
;
_pd_proc_ls_peak_cutoff 0.00100
_pd_proc_ls_profile_function
;
 CW Profile function number 4 with  21 terms
 Pseudovoigt profile coefficients as parameterized in
 P. Thompson, D.E. Cox & J.B. Hastings (1987). J. Appl. Cryst.,20,79-83.
 Asymmetry correction of L.W. Finger, D.E. Cox & A. P. Jephcoat (1994).
 J. Appl. Cryst.,27,892-900.
 Microstrain broadening by P.W. Stephens,  (1999). J. Appl. Cryst.,32,281-289.
 Peak tails are ignored  where the intensity is below 0.0010 times the peak
   Aniso. broadening axis   0.0   0.0   1.0
;
_pd_proc_ls_prof_R_factor 0.0469
_pd_proc_ls_prof_wR_expected 0.0114
_pd_proc_ls_prof_wR_factor 0.0647
_refine_ls_goodness_of_fit_all 5.93
_refine_ls_matrix_type full
_refine_ls_number_parameters 92
_refine_ls_number_restraints 71
_refine_ls_R_Fsqd_factor 0.09418
_refine_ls_shift/su_max 0.02
_refine_ls_shift/su_mean 0.00
_reflns_d_resolution_high 1.593
_reflns_d_resolution_low 8.880
_reflns_limit_h_max 5
_reflns_limit_h_min 0
_reflns_limit_k_max 21
_reflns_limit_k_min 0
_reflns_limit_l_max 6
_reflns_limit_l_min -7
_reflns_number_total 407
_cod_data_source_file ic201387d_si_002_15.cif
_cod_data_source_block (NO2)-373K_publ
_cod_original_cell_volume 3090.832(30)
_cod_original_formula_sum 'C12 N1.50 O9.00 Sc'
_cod_database_code 4326814
_cod_database_fobs_code 4326814
_gsas_exptl_extinct_corr_t_min 1.00000
_gsas_exptl_extinct_corr_t_max 1.00000

loop_
_symmetry_equiv_pos_site_id
_symmetry_equiv_pos_as_xyz
1 +x,+y,+z
2 -x,+y,-z+1/2
-1 -x,-y,-z
-2 +x,-y,+z+1/2
101 +x+1/2,+y+1/2,+z
102 -x+1/2,+y+1/2,-z+1/2
-101 -x+1/2,-y+1/2,-z
-102 +x+1/2,-y+1/2,+z+1/2

loop_
_atom_site_type_symbol
_atom_site_label
_atom_site_fract_x
_atom_site_fract_y
_atom_site_fract_z
_atom_site_occupancy
_atom_site_thermal_displace_type
_atom_site_U_iso_or_equiv
_atom_site_symmetry_multiplicity
Sc Sc1 0.0 0.36303(8) 0.25 1.0 Uiso 0.0190(6) 4
Sc Sc2 0.5 0.38291(8) 0.25 1.0 Uiso 0.0190(6) 4
O O1 0.2315(5) 0.36546(18) 0.4144(4) 1.0 Uiso 0.0250(8) 8
O O2 0.4838(6) 0.38270(16) 0.43007(33) 1.0 Uiso 0.0250(8) 8
O O3 0.0612(6) 0.40551(12) 0.1499(5) 1.0 Uiso 0.0250(8) 8
O O4 0.3134(5) 0.42623(14) 0.1677(6) 1.0 Uiso 0.0250(8) 8
O O5 -0.0823(6) 0.31951(12) 0.3394(4) 1.0 Uiso 0.0250(8) 8
O O6 -0.3276(5) 0.33805(13) 0.3141(5) 1.0 Uiso 0.0250(8) 8
C C1 0.3899(5) 0.36881(28) 0.47946(33) 1.0 Uiso 0.1096(12) 8
C C2 0.4440(5) 0.37337(34) 0.61699(29) 1.0 Uiso 0.1096(12) 8
C C3 0.3241(4) 0.3746(4) 0.66781(33) 1.0 Uiso 0.1096(12) 8
C C4 0.6172(4) 0.37511(33) 0.69739(33) 1.0 Uiso 0.1096(12) 8
N N4 0.7417(6) 0.37839(15) 0.6442(6) 0.5 Uiso 0.1096(12) 8
C C5 0.1565(5) 0.43213(13) 0.1373(7) 1.0 Uiso 0.1096(12) 8
C C6 0.0831(5) 0.46764(12) 0.0684(6) 1.0 Uiso 0.1096(12) 8
C C7 -0.0914(4) 0.46694(10) -0.0005(8) 1.0 Uiso 0.1096(12) 8
C C8 0.1691(4) 0.49667(12) 0.0355(6) 1.0 Uiso 0.1096(12) 8
N N8 0.3465(4) 0.49332(17) 0.0545(6) 0.5 Uiso 0.1096(12) 8
C C9 -0.1960(5) 0.31823(13) 0.3821(5) 1.0 Uiso 0.1096(12) 8
C C10 -0.2220(5) 0.28085(12) 0.4306(5) 1.0 Uiso 0.1096(12) 8
C C11 -0.0945(4) 0.25409(14) 0.4971(6) 1.0 Uiso 0.1096(12) 8
N N11 0.0745(5) 0.25415(22) 0.4997(5) 0.5 Uiso 0.1096(12) 8
C C12 -0.3766(5) 0.27820(14) 0.4397(6) 1.0 Uiso 0.1096(12) 8
O O4A 0.8059(11) 0.34772(18) 0.6272(10) 0.5 Uiso 0.1096(12) 8
O O4B 0.8060(12) 0.41064(16) 0.6431(11) 0.5 Uiso 0.1096(12) 8
O O8A 0.3626(11) 0.46574(21) -0.0128(7) 0.5 Uiso 0.1096(12) 8
O O8B 0.4510(10) 0.51021(26) 0.1546(6) 0.5 Uiso 0.1096(12) 8
O O11A 0.0842(11) 0.23944(28) 0.4032(6) 0.5 Uiso 0.1096(12) 8
O O11B 0.1819(10) 0.27443(25) 0.5862(8) 0.5 Uiso 0.1096(12) 8

loop_
_atom_type_symbol
_atom_type_number_in_cell
_atom_type_scat_dispersion_real
_atom_type_scat_dispersion_imag
_atom_type_scat_Cromer_Mann_a1
_atom_type_scat_Cromer_Mann_a2
_atom_type_scat_Cromer_Mann_a3
_atom_type_scat_Cromer_Mann_a4
_atom_type_scat_Cromer_Mann_b1
_atom_type_scat_Cromer_Mann_b2
_atom_type_scat_Cromer_Mann_b3
_atom_type_scat_Cromer_Mann_b4
_atom_type_scat_Cromer_Mann_c
_atom_type_scat_source
Sc 8.0 0.000 0.000 9.18900 9.02130 7.36790 0.57290 1.64090 136.108 1.46800 51.3531 1.33290 International_Tables_Vol_C
O 72.0 0.000 0.000 3.04850 13.2771 2.28680 5.70110 1.54630 0.32390 0.86700 32.9089 0.25080 International_Tables_Vol_C
C 96.0 0.000 0.000 2.31000 20.8439 1.02000 10.2075 1.58860 0.56870 0.86500 51.6512 0.21560 International_Tables_Vol_C
N 12.0 0.000 0.000 12.2126 0.00570 3.13220 9.89330 2.01250 28.9975 1.16630 0.58260 -11.529 International_Tables_Vol_C

loop_
_geom_angle_atom_site_label_1
_geom_angle_atom_site_label_2
_geom_angle_atom_site_label_3
_geom_angle
_geom_angle_site_symmetry_1
_geom_angle_site_symmetry_3
_geom_angle_publ_flag
O1 Sc1 O1 175.4(4) 1_555 2_555 n
O1 Sc1 O3 95.55(21) 1_555 1_555 n
O1 Sc1 O3 81.16(20) 1_555 2_555 n
O1 Sc1 O5 89.15(20) 1_555 1_555 n
O1 Sc1 O5 94.13(21) 1_555 2_555 n
O1 Sc1 O3 81.16(20) 2_555 1_555 n
O1 Sc1 O3 95.55(21) 2_555 2_555 n
O1 Sc1 O5 94.13(21) 2_555 1_555 n
O1 Sc1 O5 89.15(20) 2_555 2_555 n
O3 Sc1 O3 89.41(31) 1_555 2_555 n
O3 Sc1 O5 175.29(18) 1_555 1_555 n
O3 Sc1 O5 91.02(18) 1_555 2_555 n
O3 Sc1 O5 91.02(18) 2_555 1_555 n
O3 Sc1 O5 175.29(18) 2_555 2_555 n
O5 Sc1 O5 88.93(29) 1_555 2_555 n
O2 Sc2 O2 180.0000(23) 1_555 2_655 n
O2 Sc2 O4 94.83(22) 1_555 1_555 n
O2 Sc2 O4 85.45(22) 1_555 2_655 n
O2 Sc2 O6 89.21(23) 1_555 1_655 n
O2 Sc2 O6 90.50(23) 1_555 2_555 n
O2 Sc2 O4 85.45(22) 2_655 1_555 n
O2 Sc2 O4 94.83(22) 2_655 2_655 n
O2 Sc2 O6 90.50(23) 2_655 1_655 n
O2 Sc2 O6 89.21(23) 2_655 2_555 n
O4 Sc2 O4 89.93(27) 1_555 2_655 n
O4 Sc2 O6 174.70(24) 1_555 1_655 n
O4 Sc2 O6 93.81(17) 1_555 2_555 n
O4 Sc2 O6 93.81(17) 2_655 1_655 n
O4 Sc2 O6 174.70(24) 2_655 2_555 n
O6 Sc2 O6 82.71(28) 1_655 2_555 n
Sc1 O1 C1 157.8(4) 1_555 1_555 n
Sc2 O2 C1 138.8(4) 1_555 1_555 n
Sc1 O3 C5 154.0(5) 1_555 1_555 n
Sc2 O4 C5 140.1(4) 1_555 1_555 n
Sc1 O5 C9 133.49(35) 1_555 1_555 n
Sc2 O6 C9 161.5(5) 1_455 1_555 n
O1 C1 O2 121.1(5) 1_555 1_555 n
O1 C1 C2 115.2(4) 1_555 1_555 n
O2 C1 C2 117.9(5) 1_555 1_555 n
C1 C2 C3 119.96(33) 1_555 1_555 n
C1 C2 C4 119.3(4) 1_555 1_555 n
C3 C2 C4 120.74(29) 1_555 1_555 n
C2 C3 C4 117.98(29) 1_555 2_656 n
C2 C4 C3 121.08(30) 1_555 2_656 n
C2 C4 N4 120.9(4) 1_555 1_555 n
C3 C4 N4 118.0(4) 2_656 1_555 n
C4 N4 O4A 117.3(6) 1_555 1_555 n
C4 N4 O4B 119.4(6) 1_555 1_555 n
O4A N4 O4B 121.5(6) 1_555 1_555 n
O3 C5 O4 121.4(5) 1_555 1_555 n
O3 C5 C6 120.5(4) 1_555 1_555 n
O4 C5 C6 117.3(4) 1_555 1_555 n
C5 C6 C7 114.9(4) 1_555 1_555 n
C5 C6 C8 126.3(4) 1_555 1_555 n
C7 C6 C8 116.2(4) 1_555 1_555 n
C6 C7 C8 115.35(34) 1_555 -1_565 n
C6 C8 C7 118.2(4) 1_555 -1_565 n
C6 C8 N8 123.5(4) 1_555 1_555 n
C7 C8 N8 117.56(34) -1_565 1_555 n
C8 N8 O8A 110.2(5) 1_555 1_555 n
C8 N8 O8B 114.0(6) 1_555 1_555 n
O8A N8 O8B 132.5(6) 1_555 1_555 n
O5 C9 O6 112.7(5) 1_555 1_555 n
O5 C9 C10 116.4(4) 1_555 1_555 n
O6 C9 C10 117.7(4) 1_555 1_555 n
C9 C10 C11 125.4(4) 1_555 1_555 n
C9 C10 C12 113.2(4) 1_555 1_555 n
C11 C10 C12 118.94(34) 1_555 1_555 n
C10 C11 N11 124.9(4) 1_555 1_555 n
C10 C11 C12 122.17(31) 1_555 -101_456 n
N11 C11 C12 112.7(4) 1_555 -101_456 n
C11 N11 O11A 115.0(5) 1_555 1_555 n
C11 N11 O11B 115.3(6) 1_555 1_555 n
O11A N11 O11B 128.5(6) 1_555 1_555 n
C10 C12 C11 118.44(32) 1_555 -101_456 n

loop_
_geom_bond_atom_site_label_1
_geom_bond_atom_site_label_2
_geom_bond_distance
_geom_bond_site_symmetry_2
_geom_bond_publ_flag
Sc1 O1 2.0956(32) 1_555 n
Sc1 O1 2.0956(32) 2_555 n
Sc1 O3 2.058(4) 1_555 n
Sc1 O3 2.058(4) 2_555 n
Sc1 O5 2.099(4) 1_555 n
Sc1 O5 2.099(4) 2_555 n
Sc2 O2 2.119(4) 1_555 n
Sc2 O2 2.119(4) 2_655 n
Sc2 O4 2.108(4) 1_555 n
Sc2 O4 2.108(4) 2_655 n
Sc2 O6 2.058(4) 1_655 n
Sc2 O6 2.058(4) 2_555 n
O1 Sc1 2.0956(32) 1_555 n
O1 C1 1.261(4) 1_555 n
O2 Sc2 2.119(4) 1_555 n
O2 C1 1.262(4) 1_555 n
O3 Sc1 2.058(4) 1_555 n
O3 C5 1.281(4) 1_555 n
O4 Sc2 2.108(4) 1_555 n
O4 C5 1.270(4) 1_555 n
O5 Sc1 2.099(4) 1_555 n
O5 O6 2.118(6) 1_555 n
O5 C9 1.270(5) 1_555 n
O6 Sc2 2.058(4) 1_455 n
O6 O5 2.118(6) 1_555 n
O6 C9 1.274(4) 1_555 n
C1 O1 1.261(4) 1_555 n
C1 O2 1.262(4) 1_555 n
C1 C2 1.447(4) 1_555 n
C2 C1 1.447(4) 1_555 n
C2 C3 1.387(4) 1_555 n
C2 C4 1.3928(33) 1_555 n
C3 C2 1.387(4) 1_555 n
C3 C4 1.404(4) 2_656 n
C4 C2 1.3928(33) 1_555 n
C4 C3 1.404(4) 2_656 n
C4 N4 1.447(4) 1_555 n
N4 C4 1.447(4) 1_555 n
N4 O4A 1.246(5) 1_555 n
N4 O4B 1.245(5) 1_555 n
C5 O3 1.281(4) 1_555 n
C5 O4 1.270(4) 1_555 n
C5 C6 1.448(4) 1_555 n
C6 C5 1.448(4) 1_555 n
C6 C7 1.380(4) 1_555 n
C6 C8 1.390(4) 1_555 n
C7 C6 1.380(4) 1_555 n
C7 C8 1.399(4) -1_565 n
C8 C6 1.390(4) 1_555 n
C8 C7 1.399(4) -1_565 n
C8 N8 1.464(4) 1_555 n
N8 C8 1.464(4) 1_555 n
N8 O8A 1.265(5) 1_555 n
N8 O8B 1.263(5) 1_555 n
C9 O5 1.270(5) 1_555 n
C9 O6 1.274(4) 1_555 n
C9 C10 1.455(4) 1_555 n
C10 C9 1.455(4) 1_555 n
C10 C11 1.393(4) 1_555 n
C10 C12 1.390(4) 1_555 n
C11 C10 1.393(4) 1_555 n
C11 N11 1.451(4) 1_555 n
C11 C12 1.404(4) -101_346 n
N11 C11 1.451(4) 1_555 n
N11 O11A 1.248(5) 1_555 n
N11 O11B 1.247(5) 1_555 n
C12 C10 1.390(4) 1_555 n
C12 C11 1.404(4) -101_346 n
O4A N4 1.246(5) 1_555 n
O4A O4B 2.174(6) 1_555 n
O4B N4 1.245(5) 1_555 n
O4B O4A 2.174(6) 1_555 n
O8A N8 1.265(5) 1_555 n
O8B N8 1.263(5) 1_555 n
O8B O8B 1.979(13) 2_655 n
O11A N11 1.248(5) 1_555 n
O11A O11B 2.035(11) -101_446 n
O11B N11 1.247(5) 1_555 n
O11B O11A 2.035(11) -101_446 n
